data_8107410
loop_
_publ_author_name
'Tang, Yun-Hao'
'Li, Fei'
'Yang, Yu-Zhu'
'Pan, Wei-Dong'

_publ_section_title
;
 Synthesis and crystal structure of 3-bromo-4-phenyl-2H-chromene,
 C15H11BrO
;
_journal_issue 2
_journal_name_full 'Zeitschrift f\"ur Kristallographie - New Crystal Structures'
_journal_page_first 257
_journal_page_last 258
_journal_paper_doi 10.1515/ncrs-2022-0584
_journal_volume 238
_journal_year 2023
_chemical_formula_moiety 'C15 H11 Br O'
_chemical_formula_sum 'C15 H11 Br O'
_chemical_formula_weight 287.15
_space_group_crystal_system triclinic
_space_group_IT_number 2
_space_group_name_Hall '-P 1'
_space_group_name_H-M_alt 'P -1'
_atom_sites_solution_hydrogens geom
_atom_sites_solution_primary dual
_cell_angle_alpha 104.938(10)
_cell_angle_beta 104.246(12)
_cell_angle_gamma 97.021(10)
_cell_formula_units_Z 2
_cell_length_a 6.0696(9)
_cell_length_b 10.1112(10)
_cell_length_c 10.9318(13)
_cell_measurement_reflns_used 1062
_cell_measurement_temperature 293(2)
_cell_measurement_theta_max 22.8410
_cell_measurement_theta_min 3.7500
_cell_volume 615.82(14)
_computing_cell_refinement 'CrysAlisPro 1.171.38.46 (Rigaku OD, 2015) [1]'
_computing_data_collection 'CrysAlisPro 1.171.38.46 (Rigaku OD, 2015) [1]'
_computing_data_reduction 'CrysAlisPro 1.171.38.46 (Rigaku OD, 2015) [1]'
_computing_molecular_graphics 'Olex2 1.3 (Dolomanov et al., 2009) [2]'
_computing_publication_material 'Olex2 1.3 (Dolomanov et al., 2009) [2]'
_computing_structure_refinement 'SHELXL 2014/7 (Sheldrick, 2015) [3]'
_computing_structure_solution 'SHELXT 2014/5 (Sheldrick, 2014)'
_diffrn_ambient_temperature 293(2)
_diffrn_detector 'CCD plate'
_diffrn_detector_area_resol_mean 8.0606
_diffrn_detector_type Eos
_diffrn_measured_fraction_theta_full 1.000
_diffrn_measured_fraction_theta_max 1.000
_diffrn_measurement_details
;
List of Runs (angles in degrees, time in seconds):

  # Type    Start    End  Width  t~exp~   \w     \q     \k     \f   Frames
--------------------------------------------------------------------------
  1  \w     -9.00  83.00   1.00    7.50    --   15.65  77.00  30.00   92
  2  \w     17.00  42.00   1.00    7.50    --   15.65 -77.00 -90.00   25
  3  \w    -12.00  22.00   1.00    7.50    --  -16.43 -99.00-180.00   34
  4  \w    -55.00  42.00   1.00    7.50    --   15.65 -19.00-150.00   97
  5  \w    -20.00  15.00   1.00    7.50    --  -16.43 -99.00  60.00   35
  6  \w    -52.00  32.00   1.00    7.50    --   15.65 -57.00 150.00   84
;
_diffrn_measurement_device 'four-circle diffractometer'
_diffrn_measurement_device_type 'Xcalibur, Eos, Gemini'
_diffrn_measurement_method '\w scans'
_diffrn_orient_matrix_type 'CrysAlisPro convention (1999,Acta A55,543-557)'
_diffrn_orient_matrix_UB_11 -0.0321684000
_diffrn_orient_matrix_UB_12 -0.0677075000
_diffrn_orient_matrix_UB_13 0.0052356000
_diffrn_orient_matrix_UB_21 0.0638397000
_diffrn_orient_matrix_UB_22 0.0235110000
_diffrn_orient_matrix_UB_23 0.0679415000
_diffrn_orient_matrix_UB_31 -0.1001060000
_diffrn_orient_matrix_UB_32 0.0187052000
_diffrn_orient_matrix_UB_33 0.0166901000
_diffrn_radiation_monochromator graphite
_diffrn_radiation_probe x-ray
_diffrn_radiation_type 'Mo K\a'
_diffrn_radiation_wavelength 0.71073
_diffrn_reflns_av_R_equivalents 0.0541
_diffrn_reflns_av_unetI/netI 0.0921
_diffrn_reflns_Laue_measured_fraction_full 1.000
_diffrn_reflns_Laue_measured_fraction_max 1.000
_diffrn_reflns_limit_h_max 7
_diffrn_reflns_limit_h_min -7
_diffrn_reflns_limit_k_max 12
_diffrn_reflns_limit_k_min -9
_diffrn_reflns_limit_l_max 11
_diffrn_reflns_limit_l_min -12
_diffrn_reflns_number 4320
_diffrn_reflns_point_group_measured_fraction_full 1.000
_diffrn_reflns_point_group_measured_fraction_max 1.000
_diffrn_reflns_theta_full 24.997
_diffrn_reflns_theta_max 24.997
_diffrn_reflns_theta_min 2.014
_diffrn_source 'fine-focus sealed X-ray tube'
_diffrn_source_type 'Enhance (Mo) X-ray Source'
_exptl_absorpt_coefficient_mu 3.317
_exptl_absorpt_correction_T_max 1.00000
_exptl_absorpt_correction_T_min 0.59310
_exptl_absorpt_correction_type multi-scan
_exptl_absorpt_process_details
;
CrysAlisPro 1.171.38.46 (Rigaku Oxford Diffraction, 2015)
Empirical absorption correction using spherical harmonics,
 implemented in SCALE3 ABSPACK scaling algorithm.
;
_exptl_crystal_colour 'clear light colourless'
_exptl_crystal_colour_lustre clear
_exptl_crystal_colour_modifier light
_exptl_crystal_colour_primary colourless
_exptl_crystal_density_diffrn 1.549
_exptl_crystal_description block
_exptl_crystal_F_000 288
_exptl_crystal_size_max 0.34
_exptl_crystal_size_mid 0.2
_exptl_crystal_size_min 0.11
_refine_diff_density_max 0.350
_refine_diff_density_min -0.519
_refine_diff_density_rms 0.102
_refine_ls_extinction_coef .
_refine_ls_extinction_method none
_refine_ls_goodness_of_fit_ref 1.053
_refine_ls_hydrogen_treatment constr
_refine_ls_matrix_type full
_refine_ls_number_parameters 154
_refine_ls_number_reflns 2170
_refine_ls_number_restraints 0
_refine_ls_restrained_S_all 1.053
_refine_ls_R_factor_all 0.1030
_refine_ls_R_factor_gt 0.0573
_refine_ls_shift/su_max 0.000
_refine_ls_shift/su_mean 0.000
_refine_ls_structure_factor_coef Fsqd
_refine_ls_weighting_details 'w=1/[\s^2^(Fo^2^)+(0.0472P)^2^] where P=(Fo^2^+2Fc^2^)/3'
_refine_ls_weighting_scheme calc
_refine_ls_wR_factor_gt 0.1103
_refine_ls_wR_factor_ref 0.1355
_reflns_Friedel_coverage 0.000
_reflns_Friedel_fraction_full .
_reflns_Friedel_fraction_max .
_reflns_number_gt 1383
_reflns_number_total 2170
_reflns_threshold_expression 'I > 2\s(I)'
_cod_data_source_file suppl_j_ncrs-2022-0584_suppl.cif
_cod_data_source_block exp_12446
_cod_database_code 8107410
_shelx_space_group_comment
;
The symmetry employed for this shelxl refinement is uniquely defined
by the following loop, which should always be used as a source of
symmetry information in preference to the above space-group names.
They are only intended as comments.
;
_shelx_estimated_absorpt_t_max 0.712
_shelx_estimated_absorpt_t_min 0.398
_reflns_odcompleteness_completeness 99.84
_reflns_odcompleteness_iscentric 1
_reflns_odcompleteness_theta 26.32
_olex2_refinement_description
;
1. Fixed Uiso
 At 1.2 times of:
  All C(H) groups, All C(H,H) groups
2.a Secondary CH2 refined with riding coordinates:
 C2(H2A,H2B)
2.b Aromatic/amide H refined with riding coordinates:
 C4(H4), C5(H5), C6(H6), C7(H7), C11(H11), C12(H12), C13(H13), C14(H14),
 C15(H15)
;
_olex2_submission_special_instructions 'No special instructions were received'
_oxdiff_exptl_absorpt_empirical_details
;
Empirical correction (ABSPACK) includes:
- Absorption correction using spherical harmonics
- Frame scaling
;
_oxdiff_exptl_absorpt_empirical_full_max 1.604
_oxdiff_exptl_absorpt_empirical_full_min 0.630

loop_
_space_group_symop_operation_xyz
'x, y, z'
'-x, -y, -z'

loop_
_atom_site_label
_atom_site_type_symbol
_atom_site_fract_x
_atom_site_fract_y
_atom_site_fract_z
_atom_site_U_iso_or_equiv
_atom_site_adp_type
_atom_site_occupancy
_atom_site_site_symmetry_order
_atom_site_calc_flag
_atom_site_refinement_flags_posn
_atom_site_refinement_flags_adp
_atom_site_refinement_flags_occupancy
_atom_site_disorder_assembly
_atom_site_disorder_group
Br1 Br 0.00958(12) 0.71427(7) 0.47674(6) 0.0700(3) Uani 1 1 d . . . . .
O1 O 0.3547(10) 0.9778(5) 0.3253(5) 0.0957(18) Uani 1 1 d . . . . .
C1 C 0.1773(9) 0.7723(6) 0.3685(5) 0.0462(15) Uani 1 1 d . . . . .
C2 C 0.1967(10) 0.9235(6) 0.3821(6) 0.0569(17) Uani 1 1 d . . . . .
H2A H 0.0450 0.9396 0.3420 0.068 Uiso 1 1 calc R U . . .
H2B H 0.2413 0.9748 0.4755 0.068 Uiso 1 1 calc R U . . .
C3 C 0.4405(10) 0.8910(6) 0.2364(5) 0.0498(15) Uani 1 1 d . . . . .
C4 C 0.5733(12) 0.9558(6) 0.1743(6) 0.0644(18) Uani 1 1 d . . . . .
H4 H 0.5947 1.0521 0.1905 0.077 Uiso 1 1 calc R U . . .
C5 C 0.6732(11) 0.8780(7) 0.0890(6) 0.0618(18) Uani 1 1 d . . . . .
H5 H 0.7627 0.9212 0.0470 0.074 Uiso 1 1 calc R U . . .
C6 C 0.6410(11) 0.7368(7) 0.0661(6) 0.0612(18) Uani 1 1 d . . . . .
H6 H 0.7085 0.6837 0.0080 0.073 Uiso 1 1 calc R U . . .
C7 C 0.5082(10) 0.6720(6) 0.1288(5) 0.0487(15) Uani 1 1 d . . . . .
H7 H 0.4899 0.5758 0.1128 0.058 Uiso 1 1 calc R U . . .
C8 C 0.4013(9) 0.7476(5) 0.2152(5) 0.0372(13) Uani 1 1 d . . . . .
C9 C 0.2643(9) 0.6858(6) 0.2875(5) 0.0395(13) Uani 1 1 d . . . . .
C10 C 0.2237(9) 0.5307(5) 0.2651(5) 0.0388(13) Uani 1 1 d . . . . .
C11 C 0.0128(10) 0.4473(7) 0.1839(6) 0.0578(16) Uani 1 1 d . . . . .
H11 H -0.1027 0.4879 0.1436 0.069 Uiso 1 1 calc R U . . .
C12 C -0.0271(12) 0.3039(7) 0.1624(6) 0.0640(18) Uani 1 1 d . . . . .
H12 H -0.1685 0.2488 0.1073 0.077 Uiso 1 1 calc R U . . .
C13 C 0.1411(12) 0.2436(6) 0.2220(6) 0.0549(17) Uani 1 1 d . . . . .
H13 H 0.1127 0.1477 0.2088 0.066 Uiso 1 1 calc R U . . .
C14 C 0.3492(12) 0.3230(6) 0.3001(6) 0.0578(17) Uani 1 1 d . . . . .
H14 H 0.4633 0.2812 0.3398 0.069 Uiso 1 1 calc R U . . .
C15 C 0.3934(11) 0.4663(6) 0.3213(6) 0.0527(15) Uani 1 1 d . . . . .
H15 H 0.5379 0.5195 0.3735 0.063 Uiso 1 1 calc R U . . .

loop_
_atom_site_aniso_label
_atom_site_aniso_U_11
_atom_site_aniso_U_22
_atom_site_aniso_U_33
_atom_site_aniso_U_23
_atom_site_aniso_U_13
_atom_site_aniso_U_12
Br1 0.0696(5) 0.0745(6) 0.0751(5) 0.0196(4) 0.0431(4) 0.0081(4)
O1 0.148(5) 0.044(3) 0.137(4) 0.035(3) 0.103(4) 0.032(3)
C1 0.044(4) 0.045(4) 0.052(3) 0.013(3) 0.020(3) 0.011(3)
C2 0.056(4) 0.044(4) 0.070(4) 0.009(3) 0.024(4) 0.016(3)
C3 0.064(4) 0.043(4) 0.054(4) 0.022(3) 0.027(3) 0.018(3)
C4 0.091(5) 0.033(4) 0.076(4) 0.020(3) 0.037(4) 0.003(3)
C5 0.078(5) 0.054(4) 0.062(4) 0.030(3) 0.028(4) 0.002(4)
C6 0.073(5) 0.056(5) 0.064(4) 0.017(3) 0.037(4) 0.016(4)
C7 0.066(4) 0.032(3) 0.056(4) 0.016(3) 0.029(3) 0.008(3)
C8 0.040(3) 0.028(3) 0.039(3) 0.007(2) 0.006(3) 0.007(3)
C9 0.039(3) 0.041(3) 0.039(3) 0.018(3) 0.008(3) 0.004(3)
C10 0.043(3) 0.034(3) 0.048(3) 0.018(3) 0.023(3) 0.008(3)
C11 0.045(4) 0.050(4) 0.076(4) 0.025(4) 0.008(4) 0.006(3)
C12 0.054(4) 0.054(4) 0.080(5) 0.022(4) 0.017(4) -0.006(3)
C13 0.075(5) 0.039(4) 0.064(4) 0.027(3) 0.033(4) 0.008(4)
C14 0.065(5) 0.041(4) 0.071(4) 0.025(3) 0.017(4) 0.015(3)
C15 0.049(4) 0.047(4) 0.056(4) 0.015(3) 0.006(3) 0.004(3)

loop_
_atom_type_symbol
_atom_type_description
_atom_type_scat_dispersion_real
_atom_type_scat_dispersion_imag
_atom_type_scat_source
C C 0.0033 0.0016 'International Tables Vol C Tables 4.2.6.8 and 6.1.1.4'
H H 0.0000 0.0000 'International Tables Vol C Tables 4.2.6.8 and 6.1.1.4'
Br Br -0.2901 2.4595 'International Tables Vol C Tables 4.2.6.8 and 6.1.1.4'
O O 0.0106 0.0060 'International Tables Vol C Tables 4.2.6.8 and 6.1.1.4'

loop_
_geom_angle_atom_site_label_1
_geom_angle_atom_site_label_2
_geom_angle_atom_site_label_3
_geom_angle
_geom_angle_site_symmetry_1
_geom_angle_site_symmetry_3
C3 O1 C2 121.1(5) . .
C2 C1 Br1 112.7(3) . .
C9 C1 Br1 123.3(4) . .
C9 C1 C2 124.0(5) . .
O1 C2 C1 115.1(4) . .
O1 C2 H2A 108.5 . .
O1 C2 H2B 108.5 . .
C1 C2 H2A 108.5 . .
C1 C2 H2B 108.5 . .
H2A C2 H2B 107.5 . .
O1 C3 C4 116.1(5) . .
O1 C3 C8 121.3(5) . .
C4 C3 C8 122.5(5) . .
C3 C4 H4 120.1 . .
C5 C4 C3 119.8(5) . .
C5 C4 H4 120.1 . .
C4 C5 H5 120.2 . .
C6 C5 C4 119.7(6) . .
C6 C5 H5 120.2 . .
C5 C6 H6 119.8 . .
C5 C6 C7 120.4(5) . .
C7 C6 H6 119.8 . .
C6 C7 H7 119.2 . .
C6 C7 C8 121.6(5) . .
C8 C7 H7 119.2 . .
C3 C8 C7 116.0(5) . .
C3 C8 C9 119.8(4) . .
C7 C8 C9 124.2(5) . .
C1 C9 C8 117.0(5) . .
C1 C9 C10 123.4(5) . .
C8 C9 C10 119.6(4) . .
C11 C10 C9 119.9(5) . .
C15 C10 C9 121.9(5) . .
C15 C10 C11 118.1(5) . .
C10 C11 H11 119.7 . .
C12 C11 C10 120.5(6) . .
C12 C11 H11 119.7 . .
C11 C12 H12 120.0 . .
C13 C12 C11 120.1(6) . .
C13 C12 H12 120.0 . .
C12 C13 H13 119.9 . .
C14 C13 C12 120.2(6) . .
C14 C13 H13 119.9 . .
C13 C14 H14 119.7 . .
C13 C14 C15 120.5(6) . .
C15 C14 H14 119.7 . .
C10 C15 C14 120.5(6) . .
C10 C15 H15 119.8 . .
C14 C15 H15 119.8 . .

loop_
_geom_bond_atom_site_label_1
_geom_bond_atom_site_label_2
_geom_bond_distance
_geom_bond_site_symmetry_2
Br1 C1 1.894(5) .
O1 C2 1.395(7) .
O1 C3 1.381(6) .
C1 C2 1.485(8) .
C1 C9 1.331(6) .
C2 H2A 0.9700 .
C2 H2B 0.9700 .
C3 C4 1.382(7) .
C3 C8 1.388(7) .
C4 H4 0.9300 .
C4 C5 1.368(8) .
C5 H5 0.9300 .
C5 C6 1.365(8) .
C6 H6 0.9300 .
C6 C7 1.387(7) .
C7 H7 0.9300 .
C7 C8 1.396(6) .
C8 C9 1.469(7) .
C9 C10 1.503(7) .
C10 C11 1.389(7) .
C10 C15 1.386(7) .
C11 H11 0.9300 .
C11 C12 1.388(8) .
C12 H12 0.9300 .
C12 C13 1.367(8) .
C13 H13 0.9300 .
C13 C14 1.356(8) .
C14 H14 0.9300 .
C14 C15 1.387(8) .
C15 H15 0.9300 .

loop_
_geom_torsion_atom_site_label_1
_geom_torsion_atom_site_label_2
_geom_torsion_atom_site_label_3
_geom_torsion_atom_site_label_4
_geom_torsion
_geom_torsion_site_symmetry_1
_geom_torsion_site_symmetry_2
_geom_torsion_site_symmetry_3
_geom_torsion_site_symmetry_4
Br1 C1 C2 O1 168.1(4) . . . .
Br1 C1 C9 C8 -176.7(4) . . . .
Br1 C1 C9 C10 4.9(8) . . . .
O1 C3 C4 C5 177.2(6) . . . .
O1 C3 C8 C7 -176.4(5) . . . .
O1 C3 C8 C9 0.5(8) . . . .
C1 C9 C10 C11 77.1(7) . . . .
C1 C9 C10 C15 -104.2(6) . . . .
C2 O1 C3 C4 172.4(6) . . . .
C2 O1 C3 C8 -9.9(9) . . . .
C2 C1 C9 C8 4.4(8) . . . .
C2 C1 C9 C10 -173.9(5) . . . .
C3 O1 C2 C1 15.3(9) . . . .
C3 C4 C5 C6 -0.1(10) . . . .
C3 C8 C9 C1 2.0(8) . . . .
C3 C8 C9 C10 -179.6(5) . . . .
C4 C3 C8 C7 1.2(9) . . . .
C4 C3 C8 C9 178.1(5) . . . .
C4 C5 C6 C7 -0.1(10) . . . .
C5 C6 C7 C8 0.9(9) . . . .
C6 C7 C8 C3 -1.4(8) . . . .
C6 C7 C8 C9 -178.1(5) . . . .
C7 C8 C9 C1 178.7(5) . . . .
C7 C8 C9 C10 -2.9(8) . . . .
C8 C3 C4 C5 -0.5(10) . . . .
C8 C9 C10 C11 -101.2(6) . . . .
C8 C9 C10 C15 77.5(6) . . . .
C9 C1 C2 O1 -13.0(9) . . . .
C9 C10 C11 C12 -179.9(5) . . . .
C9 C10 C15 C14 179.1(5) . . . .
C10 C11 C12 C13 0.5(9) . . . .
C11 C10 C15 C14 -2.2(8) . . . .
C11 C12 C13 C14 -1.4(9) . . . .
C12 C13 C14 C15 0.5(9) . . . .
C13 C14 C15 C10 1.4(9) . . . .
C15 C10 C11 C12 1.3(8) . . . .
